data_4505577
loop_
_publ_author_name
'El Osta, Racha'
'Frigoli, Michel'
'Marrot, J\'er\^ome'
'Medina, Manuela E.'
'Walton, Richard I.'
'Millange, Franck'

_publ_section_title
;
 Synthesis, Structure, and Crystallization Study of a Layered Lithium
 Thiophene-Dicarboxylate
;
_journal_issue 3
_journal_name_full 'Crystal Growth &amp; Design'
_journal_page_first 1531
_journal_paper_doi 10.1021/cg201587u
_journal_volume 12
_journal_year 2012
_chemical_formula_sum 'C18 H18 Li4 N2 O10 S2'
_chemical_formula_weight 514.22
_chemical_name_systematic
; 
 ? 
;
_space_group_IT_number 61
_symmetry_cell_setting orthorhombic
_symmetry_space_group_name_Hall '-P 2ac 2ab'
_symmetry_space_group_name_H-M 'P b c a'
_atom_sites_solution_hydrogens geom
_atom_sites_solution_primary direct
_atom_sites_solution_secondary difmap
_audit_creation_method SHELXL-97
_cell_angle_alpha 90.00
_cell_angle_beta 90.00
_cell_angle_gamma 90.00
_cell_formula_units_Z 8
_cell_length_a 10.0216(18)
_cell_length_b 18.327(4)
_cell_length_c 24.871(5)
_cell_measurement_reflns_used 8957
_cell_measurement_temperature 296(2)
_cell_measurement_theta_max 29.92
_cell_measurement_theta_min 2.76
_cell_volume 4568.0(16)
_computing_cell_refinement 'Bruker SAINT'
_computing_data_collection 'Bruker APEX2'
_computing_data_reduction 'Bruker SAINT'
_computing_molecular_graphics 'Bruker SHELXTL'
_computing_publication_material 'Bruker SHELXTL'
_computing_structure_refinement 'SHELXL-97 (Sheldrick, 1997)'
_computing_structure_solution 'SHELXS-97 (Sheldrick, 1990)'
_diffrn_ambient_temperature 296(2)
_diffrn_measured_fraction_theta_full 0.998
_diffrn_measured_fraction_theta_max 0.998
_diffrn_measurement_device_type 'Bruker APEX-II CCD'
_diffrn_measurement_method '\f and \w scans'
_diffrn_radiation_monochromator graphite
_diffrn_radiation_source 'fine-focus sealed tube'
_diffrn_radiation_type MoK\a
_diffrn_radiation_wavelength 0.71073
_diffrn_reflns_av_R_equivalents 0.0325
_diffrn_reflns_av_sigmaI/netI 0.0105
_diffrn_reflns_limit_h_max 14
_diffrn_reflns_limit_h_min -13
_diffrn_reflns_limit_k_max 25
_diffrn_reflns_limit_k_min -24
_diffrn_reflns_limit_l_max 34
_diffrn_reflns_limit_l_min -34
_diffrn_reflns_number 232890
_diffrn_reflns_theta_full 30.03
_diffrn_reflns_theta_max 30.03
_diffrn_reflns_theta_min 1.64
_diffrn_standards_number 0
_exptl_absorpt_coefficient_mu 0.290
_exptl_absorpt_correction_T_max 0.9310
_exptl_absorpt_correction_T_min 0.9181
_exptl_absorpt_correction_type multi-scan
_exptl_absorpt_process_details 'SADABS (Sheldrick, V2.10)'
_exptl_crystal_colour colorless
_exptl_crystal_density_diffrn 1.495
_exptl_crystal_density_method 'not measured'
_exptl_crystal_description parallelepiped
_exptl_crystal_F_000 2112
_exptl_crystal_size_max 0.30
_exptl_crystal_size_mid 0.25
_exptl_crystal_size_min 0.25
_refine_diff_density_max 0.497
_refine_diff_density_min -0.359
_refine_diff_density_rms 0.075
_refine_ls_extinction_method none
_refine_ls_goodness_of_fit_ref 1.057
_refine_ls_hydrogen_treatment constr
_refine_ls_matrix_type full
_refine_ls_number_parameters 329
_refine_ls_number_reflns 6662
_refine_ls_number_restraints 0
_refine_ls_restrained_S_all 1.057
_refine_ls_R_factor_all 0.0559
_refine_ls_R_factor_gt 0.0425
_refine_ls_shift/su_max 0.001
_refine_ls_shift/su_mean 0.000
_refine_ls_structure_factor_coef Fsqd
_refine_ls_weighting_details 'calc w=1/[\s^2^(Fo^2^)+(0.0637P)^2^+2.7553P] where P=(Fo^2^+2Fc^2^)/3'
_refine_ls_weighting_scheme calc
_refine_ls_wR_factor_gt 0.1193
_refine_ls_wR_factor_ref 0.1333
_reflns_number_gt 5171
_reflns_number_total 6662
_reflns_threshold_expression >2sigma(I)
_cod_data_source_file cg201587u_si_002.cif
_cod_data_source_block 1
_cod_depositor_comments
;
The following automatic conversions were performed:

'_symmetry_cell_setting' value 'Orthorhombic' changed to
'orthorhombic' according to
/home/saulius/struct/CIF-dictionaries/cif_core.dic dictionary named
'cif_core.dic' version 2.4.1 from 2010-06-29.

Automatic conversion script
Id: cif_fix_values 1715 2011-07-08 13:25:40Z adriana 
;
_cod_original_cell_volume 4567.9(16)
_cod_original_sg_symbol_H-M Pbca
_cod_database_code 4505577

loop_
_symmetry_equiv_pos_as_xyz
'x, y, z'
'-x+1/2, -y, z+1/2'
'-x, y+1/2, -z+1/2'
'x+1/2, -y+1/2, -z'
'-x, -y, -z'
'x-1/2, y, -z-1/2'
'x, -y-1/2, z-1/2'
'-x-1/2, y-1/2, z'

loop_
_atom_site_label
_atom_site_type_symbol
_atom_site_fract_x
_atom_site_fract_y
_atom_site_fract_z
_atom_site_U_iso_or_equiv
_atom_site_adp_type
_atom_site_occupancy
_atom_site_symmetry_multiplicity
_atom_site_calc_flag
_atom_site_refinement_flags
Li1 Li -0.1408(2) 0.92927(13) 0.72056(11) 0.0275(5) Uani 1 1 d .
Li2 Li -0.1343(2) 0.52473(13) 0.72124(11) 0.0280(5) Uani 1 1 d .
Li3 Li 0.1450(3) 0.43170(14) 0.64785(11) 0.0309(5) Uani 1 1 d .
Li4 Li 0.3690(3) 0.52269(14) 0.64599(12) 0.0318(5) Uani 1 1 d .
O1 O 0.16137(9) 0.91865(5) 0.78149(5) 0.0265(2) Uani 1 1 d .
O2 O -0.05373(9) 0.88909(5) 0.78864(4) 0.0246(2) Uani 1 1 d .
O3 O 0.16683(9) 0.53593(5) 0.78145(4) 0.0259(2) Uani 1 1 d .
O4 O -0.04904(9) 0.56420(5) 0.78907(4) 0.0253(2) Uani 1 1 d .
O5 O 0.16150(10) 0.91738(5) 0.64158(5) 0.0299(2) Uani 1 1 d .
O6 O -0.04553(11) 0.88368(6) 0.66304(5) 0.0363(3) Uani 1 1 d .
O7 O 0.17527(11) 0.53562(5) 0.63930(5) 0.0331(3) Uani 1 1 d .
O8 O -0.03133(12) 0.56491(6) 0.66395(6) 0.0377(3) Uani 1 1 d .
O9 O 0.03880(15) 0.38986(8) 0.58904(6) 0.0535(4) Uani 1 1 d .
O10 O 0.48775(16) 0.55926(9) 0.58788(7) 0.0602(4) Uani 1 1 d .
S1 S -0.00246(3) 0.726693(16) 0.804009(16) 0.02259(10) Uani 1 1 d .
S2 S -0.00156(3) 0.724398(18) 0.653802(17) 0.02677(11) Uani 1 1 d .
C1 C 0.06889(12) 0.87322(6) 0.78573(5) 0.0189(2) Uani 1 1 d .
C2 C 0.10685(12) 0.79440(7) 0.78610(6) 0.0199(2) Uani 1 1 d .
C3 C 0.22467(14) 0.76607(7) 0.76759(7) 0.0290(3) Uani 1 1 d .
H3 H 0.2962 0.7944 0.7562 0.035 Uiso 1 1 calc R
C4 C 0.22550(13) 0.68910(7) 0.76776(7) 0.0285(3) Uani 1 1 d .
H4 H 0.2978 0.6612 0.7564 0.034 Uiso 1 1 calc R
C5 C 0.10900(12) 0.65980(6) 0.78632(6) 0.0199(2) Uani 1 1 d .
C6 C 0.07311(12) 0.58102(6) 0.78596(5) 0.0188(2) Uani 1 1 d .
C7 C 0.07073(14) 0.87077(7) 0.64771(6) 0.0238(3) Uani 1 1 d .
C8 C 0.10582(13) 0.79300(7) 0.63584(6) 0.0230(3) Uani 1 1 d .
C9 C 0.22278(14) 0.76591(7) 0.61559(6) 0.0268(3) Uani 1 1 d .
H9 H 0.2925 0.7950 0.6033 0.032 Uiso 1 1 calc R
C10 C 0.22575(14) 0.68884(7) 0.61538(6) 0.0271(3) Uani 1 1 d .
H10 H 0.2977 0.6616 0.6029 0.033 Uiso 1 1 calc R
C11 C 0.11129(13) 0.65868(7) 0.63548(6) 0.0235(3) Uani 1 1 d .
C12 C 0.08219(14) 0.58050(7) 0.64703(6) 0.0250(3) Uani 1 1 d .
C13 C -0.0796(2) 0.38131(16) 0.58457(9) 0.0665(7) Uani 1 1 d .
H13 H -0.1340 0.4115 0.6052 0.080 Uiso 1 1 calc R
N14 N -0.1392(2) 0.33422(19) 0.55394(9) 0.0975(10) Uani 1 1 d .
C15 C -0.0559(5) 0.2805(2) 0.5245(2) 0.1402(19) Uani 1 1 d .
H15A H 0.0367 0.2905 0.5311 0.210 Uiso 1 1 calc R
H15B H -0.0738 0.2842 0.4867 0.210 Uiso 1 1 calc R
H15C H -0.0769 0.2322 0.5367 0.210 Uiso 1 1 calc R
C16 C -0.2814(4) 0.3277(5) 0.5504(2) 0.270(5) Uani 1 1 d .
H16A H -0.3094 0.2837 0.5680 0.406 Uiso 1 1 calc R
H16B H -0.3076 0.3262 0.5133 0.406 Uiso 1 1 calc R
H16C H -0.3224 0.3689 0.5676 0.406 Uiso 1 1 calc R
C17 C 0.6088(3) 0.55766(18) 0.58397(10) 0.0780(8) Uani 1 1 d .
H17 H 0.6559 0.5472 0.6153 0.094 Uiso 1 1 calc R
N18 N 0.6800(2) 0.56898(14) 0.54081(8) 0.0730(6) Uani 1 1 d .
C19 C 0.8251(4) 0.5668(5) 0.5403(2) 0.212(4) Uani 1 1 d .
H19A H 0.8570 0.5512 0.5749 0.318 Uiso 1 1 calc R
H19B H 0.8593 0.6146 0.5326 0.318 Uiso 1 1 calc R
H19C H 0.8548 0.5332 0.5132 0.318 Uiso 1 1 calc R
C20 C 0.6210(5) 0.5827(2) 0.49017(12) 0.1201(15) Uani 1 1 d .
H20A H 0.6457 0.5448 0.4655 0.180 Uiso 1 1 calc R
H20B H 0.6516 0.6289 0.4767 0.180 Uiso 1 1 calc R
H20C H 0.5257 0.5838 0.4939 0.180 Uiso 1 1 calc R

loop_
_atom_site_aniso_label
_atom_site_aniso_U_11
_atom_site_aniso_U_22
_atom_site_aniso_U_33
_atom_site_aniso_U_23
_atom_site_aniso_U_13
_atom_site_aniso_U_12
Li1 0.0203(11) 0.0179(11) 0.0443(14) -0.0007(10) 0.0008(10) 0.0027(9)
Li2 0.0194(11) 0.0176(11) 0.0470(15) -0.0002(10) 0.0008(10) -0.0030(9)
Li3 0.0276(12) 0.0223(11) 0.0427(15) -0.0006(10) 0.0004(11) -0.0027(9)
Li4 0.0283(12) 0.0229(11) 0.0442(15) -0.0025(10) -0.0006(11) -0.0043(10)
O1 0.0173(4) 0.0117(4) 0.0505(6) 0.0002(4) 0.0010(4) -0.0016(3)
O2 0.0154(4) 0.0160(4) 0.0424(6) -0.0023(4) 0.0003(4) 0.0030(3)
O3 0.0176(4) 0.0120(4) 0.0480(6) -0.0004(4) 0.0001(4) 0.0012(3)
O4 0.0161(4) 0.0182(4) 0.0415(6) 0.0025(4) 0.0004(4) -0.0036(3)
O5 0.0263(5) 0.0158(4) 0.0477(6) -0.0019(4) 0.0001(4) -0.0024(4)
O6 0.0269(5) 0.0252(5) 0.0569(7) -0.0084(5) 0.0098(5) 0.0022(4)
O7 0.0263(5) 0.0166(4) 0.0564(7) 0.0016(4) 0.0000(5) 0.0019(4)
O8 0.0286(5) 0.0261(5) 0.0582(8) 0.0093(5) 0.0078(5) -0.0039(4)
O9 0.0508(8) 0.0512(8) 0.0584(9) -0.0081(7) -0.0184(7) -0.0024(7)
O10 0.0614(10) 0.0562(9) 0.0630(10) 0.0037(8) 0.0188(8) -0.0082(7)
S1 0.01561(16) 0.01221(15) 0.0399(2) 0.00014(12) 0.00530(12) -0.00003(10)
S2 0.02142(18) 0.01696(17) 0.0419(2) 0.00047(13) 0.00700(13) 0.00008(11)
C1 0.0164(5) 0.0115(5) 0.0288(6) -0.0006(4) -0.0005(5) 0.0006(4)
C2 0.0154(5) 0.0102(5) 0.0341(7) 0.0001(5) 0.0001(5) -0.0002(4)
C3 0.0159(6) 0.0124(6) 0.0586(10) -0.0001(5) 0.0075(6) -0.0011(4)
C4 0.0168(6) 0.0124(6) 0.0565(9) -0.0004(5) 0.0071(6) 0.0007(4)
C5 0.0151(5) 0.0107(5) 0.0341(7) 0.0003(5) -0.0006(5) 0.0006(4)
C6 0.0171(5) 0.0119(5) 0.0273(6) 0.0015(4) -0.0009(5) -0.0011(4)
C7 0.0244(6) 0.0157(5) 0.0313(7) -0.0017(5) -0.0001(5) 0.0014(5)
C8 0.0231(6) 0.0147(5) 0.0311(7) -0.0002(5) 0.0010(5) -0.0009(5)
C9 0.0244(6) 0.0173(6) 0.0389(8) 0.0008(5) 0.0070(6) -0.0018(5)
C10 0.0234(6) 0.0176(6) 0.0404(8) -0.0010(5) 0.0068(6) 0.0016(5)
C11 0.0228(6) 0.0152(5) 0.0326(7) 0.0001(5) 0.0016(5) 0.0010(5)
C12 0.0244(6) 0.0165(6) 0.0342(7) 0.0016(5) -0.0014(5) -0.0011(5)
C13 0.0546(13) 0.102(2) 0.0425(11) -0.0123(12) -0.0064(10) 0.0110(13)
N14 0.0561(13) 0.181(3) 0.0558(12) -0.0219(16) -0.0008(10) -0.0508(16)
C15 0.160(5) 0.123(4) 0.138(4) -0.055(3) -0.040(4) -0.032(3)
C16 0.065(2) 0.580(15) 0.166(5) -0.156(7) 0.033(3) -0.124(5)
C17 0.0803(19) 0.109(2) 0.0442(12) 0.0089(13) 0.0116(12) -0.0001(17)
N18 0.0665(13) 0.1128(18) 0.0398(10) 0.0051(11) 0.0106(9) -0.0158(12)
C19 0.077(3) 0.441(12) 0.119(4) 0.056(5) 0.023(3) -0.017(5)
C20 0.171(4) 0.136(3) 0.0527(17) 0.0227(19) -0.009(2) -0.046(3)

loop_
_atom_type_symbol
_atom_type_description
_atom_type_scat_dispersion_real
_atom_type_scat_dispersion_imag
_atom_type_scat_source
C C 0.0033 0.0016 'International Tables Vol C Tables 4.2.6.8 and 6.1.1.4'
H H 0.0000 0.0000 'International Tables Vol C Tables 4.2.6.8 and 6.1.1.4'
N N 0.0061 0.0033 'International Tables Vol C Tables 4.2.6.8 and 6.1.1.4'
O O 0.0106 0.0060 'International Tables Vol C Tables 4.2.6.8 and 6.1.1.4'
S S 0.1246 0.1234 'International Tables Vol C Tables 4.2.6.8 and 6.1.1.4'
Li Li -0.0003 0.0001 'International Tables Vol C Tables 4.2.6.8 and 6.1.1.4'

loop_
_geom_angle_atom_site_label_1
_geom_angle_atom_site_label_2
_geom_angle_atom_site_label_3
_geom_angle
_geom_angle_site_symmetry_1
_geom_angle_site_symmetry_3
O6 Li1 O3 118.69(14) . 3_556
O6 Li1 O1 115.79(14) . 6_557
O3 Li1 O1 87.97(10) 3_556 6_557
O6 Li1 O2 104.44(12) . .
O3 Li1 O2 115.76(13) 3_556 .
O1 Li1 O2 114.28(13) 6_557 .
O6 Li1 Li2 131.82(14) . 8_565
O3 Li1 Li2 44.61(8) 3_556 8_565
O1 Li1 Li2 43.46(7) 6_557 8_565
O2 Li1 Li2 123.62(13) . 8_565
O6 Li1 Li3 139.50(12) . 3_556
O3 Li1 Li3 90.58(10) 3_556 3_556
O1 Li1 Li3 90.80(11) 6_557 3_556
O2 Li1 Li3 35.06(7) . 3_556
Li2 Li1 Li3 88.60(10) 8_565 3_556
O8 Li2 O1 115.53(14) . 3_546
O8 Li2 O3 118.26(14) . 6_557
O1 Li2 O3 87.88(10) 3_546 6_557
O8 Li2 O4 104.84(12) . .
O1 Li2 O4 116.14(14) 3_546 .
O3 Li2 O4 114.25(13) 6_557 .
O8 Li2 Li1 131.28(14) . 8
O1 Li2 Li1 44.26(8) 3_546 8
O3 Li2 Li1 43.73(7) 6_557 8
O4 Li2 Li1 123.88(13) . 8
O8 Li2 Li4 138.24(12) . 6_557
O1 Li2 Li4 91.41(11) 3_546 6_557
O3 Li2 Li4 92.54(11) 6_557 6_557
O4 Li2 Li4 33.57(7) . 6_557
Li1 Li2 Li4 90.39(10) 8 6_557
O7 Li3 O5 88.18(11) . 8_655
O7 Li3 O9 112.72(15) . .
O5 Li3 O9 115.09(15) 8_655 .
O7 Li3 O2 123.04(15) . 3_546
O5 Li3 O2 117.77(14) 8_655 3_546
O9 Li3 O2 100.89(13) . 3_546
O7 Li3 Li4 44.56(8) . .
O5 Li3 Li4 44.41(8) 8_655 .
O9 Li3 Li4 130.94(15) . .
O2 Li3 Li4 128.14(14) 3_546 .
O7 Li3 Li1 97.18(11) . 3_546
O5 Li3 Li1 95.18(11) 8_655 3_546
O9 Li3 Li1 137.05(13) . 3_546
O2 Li3 Li1 36.22(7) 3_546 3_546
Li4 Li3 Li1 92.01(10) . 3_546
O5 Li4 O7 87.71(11) 8_655 .
O5 Li4 O4 119.54(15) 8_655 6_657
O7 Li4 O4 115.88(14) . 6_657
O5 Li4 O10 112.64(15) 8_655 .
O7 Li4 O10 119.33(16) . .
O4 Li4 O10 102.50(13) 6_657 .
O5 Li4 Li3 44.57(8) 8_655 .
O7 Li4 Li3 43.92(8) . .
O4 Li4 Li3 123.56(14) 6_657 .
O10 Li4 Li3 133.90(15) . .
O5 Li4 Li2 93.76(11) 8_655 6_657
O7 Li4 Li2 94.22(11) . 6_657
O4 Li4 Li2 34.72(7) 6_657 6_657
O10 Li4 Li2 136.78(13) . 6_657
Li3 Li4 Li2 88.98(10) . 6_657
C1 O1 Li2 124.04(11) . 3_556
C1 O1 Li1 143.58(11) . 6_657
Li2 O1 Li1 92.28(11) 3_556 6_657
C1 O2 Li3 125.71(12) . 3_556
C1 O2 Li1 116.79(11) . .
Li3 O2 Li1 108.72(11) 3_556 .
C6 O3 Li1 123.73(12) . 3_546
C6 O3 Li2 144.48(11) . 6_657
Li1 O3 Li2 91.66(11) 3_546 6_657
C6 O4 Li4 123.33(12) . 6_557
C6 O4 Li2 116.39(11) . .
Li4 O4 Li2 111.71(12) 6_557 .
C7 O5 Li4 123.40(12) . 8_665
C7 O5 Li3 142.75(12) . 8_665
Li4 O5 Li3 91.01(11) 8_665 8_665
C7 O6 Li1 141.02(14) . .
C12 O7 Li3 120.61(13) . .
C12 O7 Li4 143.04(13) . .
Li3 O7 Li4 91.53(12) . .
C12 O8 Li2 146.60(14) . .
C13 O9 Li3 130.89(18) . .
C17 O10 Li4 130.3(2) . .
C2 S1 C5 91.98(6) . .
C11 S2 C8 91.82(7) . .
O1 C1 O2 124.88(11) . .
O1 C1 C2 117.11(11) . .
O2 C1 C2 118.00(11) . .
C3 C2 C1 125.74(12) . .
C3 C2 S1 111.34(9) . .
C1 C2 S1 122.61(9) . .
C2 C3 C4 112.53(12) . .
C2 C3 H3 123.7 . .
C4 C3 H3 123.7 . .
C5 C4 C3 112.91(12) . .
C5 C4 H4 123.5 . .
C3 C4 H4 123.5 . .
C4 C5 C6 125.89(12) . .
C4 C5 S1 111.25(9) . .
C6 C5 S1 122.51(9) . .
O3 C6 O4 124.68(11) . .
O3 C6 C5 117.26(11) . .
O4 C6 C5 118.04(11) . .
O6 C7 O5 125.69(13) . .
O6 C7 C8 117.38(12) . .
O5 C7 C8 116.93(12) . .
C9 C8 C7 128.23(12) . .
C9 C8 S2 111.55(10) . .
C7 C8 S2 119.95(10) . .
C8 C9 C10 112.46(12) . .
C8 C9 H9 123.8 . .
C10 C9 H9 123.8 . .
C11 C10 C9 112.64(12) . .
C11 C10 H10 123.7 . .
C9 C10 H10 123.7 . .
C10 C11 C12 128.54(12) . .
C10 C11 S2 111.51(10) . .
C12 C11 S2 119.69(10) . .
O8 C12 O7 125.33(13) . .
O8 C12 C11 117.67(12) . .
O7 C12 C11 117.00(12) . .
O9 C13 N14 126.5(3) . .
O9 C13 H13 116.7 . .
N14 C13 H13 116.7 . .
C13 N14 C16 123.3(4) . .
C13 N14 C15 118.2(3) . .
C16 N14 C15 118.3(4) . .
N14 C15 H15A 109.5 . .
N14 C15 H15B 109.5 . .
H15A C15 H15B 109.5 . .
N14 C15 H15C 109.5 . .
H15A C15 H15C 109.5 . .
H15B C15 H15C 109.5 . .
N14 C16 H16A 109.5 . .
N14 C16 H16B 109.5 . .
H16A C16 H16B 109.5 . .
N14 C16 H16C 109.5 . .
H16A C16 H16C 109.5 . .
H16B C16 H16C 109.5 . .
O10 C17 N18 127.3(3) . .
O10 C17 H17 116.3 . .
N18 C17 H17 116.3 . .
C17 N18 C20 122.1(3) . .
C17 N18 C19 123.3(3) . .
C20 N18 C19 114.6(3) . .
N18 C19 H19A 109.5 . .
N18 C19 H19B 109.5 . .
H19A C19 H19B 109.5 . .
N18 C19 H19C 109.5 . .
H19A C19 H19C 109.5 . .
H19B C19 H19C 109.5 . .
N18 C20 H20A 109.5 . .
N18 C20 H20B 109.5 . .
H20A C20 H20B 109.5 . .
N18 C20 H20C 109.5 . .
H20A C20 H20C 109.5 . .
H20B C20 H20C 109.5 . .

loop_
_geom_bond_atom_site_label_1
_geom_bond_atom_site_label_2
_geom_bond_distance
_geom_bond_site_symmetry_2
Li1 O6 1.912(3) .
Li1 O3 1.973(3) 3_556
Li1 O1 1.993(3) 6_557
Li1 O2 2.042(3) .
Li1 Li2 2.853(3) 8_565
Li1 Li3 3.274(4) 3_556
Li2 O8 1.907(3) .
Li2 O1 1.964(3) 3_546
Li2 O3 2.004(3) 6_557
Li2 O4 2.025(3) .
Li2 Li1 2.853(3) 8
Li2 Li4 3.303(4) 6_557
Li3 O7 1.940(3) .
Li3 O5 1.963(3) 8_655
Li3 O9 1.965(3) .
Li3 O2 1.986(3) 3_546
Li3 Li4 2.796(4) .
Li3 Li1 3.274(4) 3_546
Li4 O5 1.957(3) 8_655
Li4 O7 1.962(3) .
Li4 O4 1.966(3) 6_657
Li4 O10 1.989(3) .
Li4 Li2 3.303(4) 6_657
O1 C1 1.2503(15) .
O1 Li2 1.964(3) 3_556
O1 Li1 1.993(3) 6_657
O2 C1 1.2648(16) .
O2 Li3 1.986(3) 3_556
O3 C6 1.2560(15) .
O3 Li1 1.973(3) 3_546
O3 Li2 2.004(3) 6_657
O4 C6 1.2646(16) .
O4 Li4 1.965(3) 6_557
O5 C7 1.2571(17) .
O5 Li4 1.957(3) 8_665
O5 Li3 1.963(3) 8_665
O6 C7 1.2485(18) .
O7 C12 1.2585(17) .
O8 C12 1.2462(18) .
O9 C13 1.202(3) .
O10 C17 1.218(3) .
S1 C2 1.7141(13) .
S1 C5 1.7158(13) .
S2 C11 1.7139(14) .
S2 C8 1.7142(14) .
C1 C2 1.4937(17) .
C2 C3 1.3697(18) .
C3 C4 1.4107(18) .
C3 H3 0.9300 .
C4 C5 1.3653(18) .
C4 H4 0.9300 .
C5 C6 1.4880(17) .
C7 C8 1.4972(18) .
C8 C9 1.3690(19) .
C9 C10 1.4128(19) .
C9 H9 0.9300 .
C10 C11 1.3679(19) .
C10 H10 0.9300 .
C11 C12 1.4901(18) .
C13 N14 1.297(3) .
C13 H13 0.9300 .
N14 C16 1.432(4) .
N14 C15 1.484(5) .
C15 H15A 0.9600 .
C15 H15B 0.9600 .
C15 H15C 0.9600 .
C16 H16A 0.9600 .
C16 H16B 0.9600 .
C16 H16C 0.9600 .
C17 N18 1.305(3) .
C17 H17 0.9300 .
N18 C20 1.414(4) .
N18 C19 1.455(5) .
C19 H19A 0.9600 .
C19 H19B 0.9600 .
C19 H19C 0.9600 .
C20 H20A 0.9600 .
C20 H20B 0.9600 .
C20 H20C 0.9600 .
